data_7134667
loop_
_publ_author_name
'Xu, Ke'
'Zhao, Jiayi'
'Lin, Kejun'
'Zhu, Tingshun'

_publ_section_title
;
 Carbene-organocatalyzed enantioselective [5+5] annulation of dienols and
 dienals towards tetrahydroisochromen-1-ones.
;
_journal_issue 57
_journal_name_full 'Chemical communications (Cambridge, England)'
_journal_page_first 10602
_journal_page_last 10605
_journal_paper_doi 10.1039/d5cc02347e
_journal_volume 61
_journal_year 2025
_chemical_formula_moiety '2(C31 H29 N O8)'
_chemical_formula_sum 'C62 H58 N2 O16'
_chemical_formula_weight 1087.10
_space_group_crystal_system monoclinic
_space_group_IT_number 14
_space_group_name_Hall '-P 2yn'
_space_group_name_H-M_alt 'P 1 21/n 1'
_atom_sites_solution_hydrogens geom
_atom_sites_solution_primary dual
_audit_creation_date 2023-02-25
_audit_creation_method
;
Olex2 1.5
(compiled 2023.02.24 svn.rf166f9f3 for OlexSys, GUI svn.r6725)
;
_audit_update_record
;
2023-02-25 deposited with the CCDC.	2025-06-03 downloaded from the CCDC.
;
_cell_angle_alpha 90
_cell_angle_beta 110.983(2)
_cell_angle_gamma 90
_cell_formula_units_Z 4
_cell_length_a 22.0372(3)
_cell_length_b 9.66930(10)
_cell_length_c 26.7286(4)
_cell_measurement_reflns_used 14980
_cell_measurement_temperature 100.00(10)
_cell_measurement_theta_max 73.6540
_cell_measurement_theta_min 3.5230
_cell_volume 5317.76(14)
_computing_cell_refinement 'CrysAlisPro 1.171.39.33c (Rigaku OD, 2017)'
_computing_data_collection 'CrysAlisPro 1.171.39.33c (Rigaku OD, 2017)'
_computing_data_reduction 'CrysAlisPro 1.171.39.33c (Rigaku OD, 2017)'
_computing_molecular_graphics 'Olex2 1.5 (Dolomanov et al., 2009)'
_computing_publication_material 'Olex2 1.5 (Dolomanov et al., 2009)'
_computing_structure_refinement 'SHELXL 2018/3 (Sheldrick, 2015)'
_computing_structure_solution 'SHELXT 2014/5 (Sheldrick, 2014)'
_diffrn_ambient_environment N~2~
_diffrn_ambient_temperature 100.00(10)
_diffrn_detector 'CCD plate'
_diffrn_measured_fraction_theta_full 0.997
_diffrn_measured_fraction_theta_max 0.968
_diffrn_measurement_details
;
List of Runs (angles in degrees, time in seconds):

  # Type    Start    End  Width  t~exp~   \w     \q     \k     \f   Frames
#--------------------------------------------------------------------------
  1  \w    -44.00  12.00   0.50    1.00    --    0.00 -77.00 120.00  112
  2  \w    -21.00  29.00   0.50    1.00    --    0.00 -82.00   0.00  100
  3  \w     21.00  85.00   0.50    1.00    --    0.00  38.00 150.00  128
  4  \w    -14.00  29.00   0.50    1.00    --    0.00 -82.00 -90.00   86
  5  \w    146.00 174.00   0.50    3.00    --   95.80  82.00  30.00   56
  6  \w     76.00 185.00   0.50    3.00    --   95.80  45.00 -30.00  218
  7  \w     85.00 115.00   0.50    3.00    --   95.80 -45.00 150.00   60
  8  \w     94.00 119.00   0.50    3.00    --   95.80 -61.00-150.00   50
  9  \w     88.00 129.00   0.50    3.00    --   95.80  82.00  30.00   82
 10  \w    109.00 160.00   0.50    3.00    --   95.80  82.00-180.00  102
 11  \w      6.00  54.00   0.50    3.00    --   95.80 -61.00-150.00   96
 12  \w     34.00 119.00   0.50    3.00    --   95.80 -61.00-180.00  170
 13  \w    147.00 176.00   0.50    3.00    --   95.80  82.00-150.00   58
 14  \w     79.00 184.00   0.50    3.00    --   95.80  45.00 -60.00  210
 15  \w     94.00 169.00   0.50    3.00    --   95.80  30.00 -90.00  150
;
_diffrn_measurement_device 'four-circle diffractometer'
_diffrn_measurement_device_type 'XtaLAB AFC12 (RINC): Kappa single'
_diffrn_measurement_method '\w scans'
_diffrn_orient_matrix_type 'CrysAlisPro convention (1999,Acta A55,543-557)'
_diffrn_orient_matrix_UB_11 0.0149491000
_diffrn_orient_matrix_UB_12 -0.0414939000
_diffrn_orient_matrix_UB_13 0.0588790000
_diffrn_orient_matrix_UB_21 -0.0404125000
_diffrn_orient_matrix_UB_22 -0.1327825000
_diffrn_orient_matrix_UB_23 -0.0186286000
_diffrn_orient_matrix_UB_31 0.0612044000
_diffrn_orient_matrix_UB_32 -0.0776334000
_diffrn_orient_matrix_UB_33 0.0003707000
_diffrn_radiation_monochromator mirror
_diffrn_radiation_probe x-ray
_diffrn_radiation_type 'Cu K\a'
_diffrn_radiation_wavelength 1.54184
_diffrn_reflns_av_R_equivalents 0.0591
_diffrn_reflns_av_unetI/netI 0.0484
_diffrn_reflns_Laue_measured_fraction_full 0.997
_diffrn_reflns_Laue_measured_fraction_max 0.968
_diffrn_reflns_limit_h_max 27
_diffrn_reflns_limit_h_min -25
_diffrn_reflns_limit_k_max 11
_diffrn_reflns_limit_k_min -12
_diffrn_reflns_limit_l_max 31
_diffrn_reflns_limit_l_min -33
_diffrn_reflns_number 30744
_diffrn_reflns_point_group_measured_fraction_full 0.997
_diffrn_reflns_point_group_measured_fraction_max 0.968
_diffrn_reflns_theta_full 67.684
_diffrn_reflns_theta_max 74.445
_diffrn_reflns_theta_min 3.236
_diffrn_source 'Rotating-anode X-ray tube'
_diffrn_source_type 'Rigaku (Cu) X-ray Source'
_exptl_absorpt_coefficient_mu 0.814
_exptl_absorpt_correction_T_max 1.00000
_exptl_absorpt_correction_T_min 0.82374
_exptl_absorpt_correction_type multi-scan
_exptl_absorpt_process_details
;
CrysAlisPro 1.171.39.33c (Rigaku Oxford Diffraction, 2017)
Empirical absorption correction using spherical harmonics,
 implemented in SCALE3 ABSPACK scaling algorithm.
;
_exptl_crystal_colour 'clear light colourless'
_exptl_crystal_colour_lustre clear
_exptl_crystal_colour_modifier light
_exptl_crystal_colour_primary colourless
_exptl_crystal_density_diffrn 1.358
_exptl_crystal_description plate
_exptl_crystal_F_000 2288
_exptl_crystal_size_max 0.23
_exptl_crystal_size_mid 0.12
_exptl_crystal_size_min 0.04
_refine_diff_density_max 0.314
_refine_diff_density_min -0.337
_refine_diff_density_rms 0.063
_refine_ls_extinction_method none
_refine_ls_goodness_of_fit_ref 1.053
_refine_ls_hydrogen_treatment constr
_refine_ls_matrix_type full
_refine_ls_number_parameters 731
_refine_ls_number_reflns 10519
_refine_ls_number_restraints 0
_refine_ls_restrained_S_all 1.053
_refine_ls_R_factor_all 0.0604
_refine_ls_R_factor_gt 0.0531
_refine_ls_shift/su_max 0.006
_refine_ls_shift/su_mean 0.001
_refine_ls_structure_factor_coef Fsqd
_refine_ls_weighting_details 'w=1/[\s^2^(Fo^2^)+(0.0955P)^2^+1.4269P] where P=(Fo^2^+2Fc^2^)/3'
_refine_ls_weighting_scheme calc
_refine_ls_wR_factor_gt 0.1469
_refine_ls_wR_factor_ref 0.1551
_reflns_Friedel_coverage 0.000
_reflns_number_gt 8938
_reflns_number_total 10519
_reflns_threshold_expression 'I > 2\s(I)'
_cod_data_source_file d5cc02347e2.cif
_cod_data_source_block tr9-rac_collect
_cod_depositor_comments 'Adding full bibliography for 7134660--7134669.cif.'
_cod_database_code 7134667
_shelx_shelxl_version_number 2018/3
_chemical_oxdiff_formula 'C248 H232 N8 O64 '
_shelx_space_group_comment
;
The symmetry employed for this shelxl refinement is uniquely defined
by the following loop, which should always be used as a source of
symmetry information in preference to the above space-group names.
They are only intended as comments.
;
_shelx_estimated_absorpt_t_max 0.968
_shelx_estimated_absorpt_t_min 0.835
_reflns_odcompleteness_completeness 99.79
_reflns_odcompleteness_iscentric 1
_reflns_odcompleteness_theta 66.97
_olex2_refinement_description
;
1. Fixed Uiso
 At 1.2 times of:
  All C(H) groups
 At 1.5 times of:
  All C(H,H,H) groups, All O(H) groups
2.a Ternary CH refined with riding coordinates:
 C4(H4), C5(H5), C3(H3), C6(H6), C42(H42), C8(H8), C46(H46), C47(H47),
 C44(H44), C45(H45)
2.b Aromatic/amide H refined with riding coordinates:
 C27(H27), C31(H31), C30(H30), C22(H22), C21(H21), C66(H66), C20(H20),
 C12(H12), C28(H28), C19(H19), C62(H62), C61(H61), C67(H67), C16(H16), C58(H58),
  C69(H69), C68(H68), C59(H59), C14(H14), C15(H15), C13(H13), C56(H56),
 C52(H52), C54(H54), C55(H55), C53(H53)
2.c Idealised Me refined as rotating group:
 C80(H80A,H80B,H80C), C36(H36A,H36B,H36C), C76(H76A,H76B,H76C), C40(H40A,H40B,
 H40C), C33(H33A,H33B,H33C), C64(H64A,H64B,H64C)
2.d Idealised tetrahedral OH refined as rotating group:
 O39(H39), O38(H38), O77(H77), O79(H79)
;
_olex2_submission_special_instructions 'No special instructions were received'
_oxdiff_exptl_absorpt_empirical_details
;
Empirical correction (ABSPACK) includes:
- Absorption correction using spherical harmonics
- Frame scaling
;
_oxdiff_exptl_absorpt_empirical_full_max 2.847
_oxdiff_exptl_absorpt_empirical_full_min 0.444

loop_
_space_group_symop_operation_xyz
'x, y, z'
'-x+1/2, y+1/2, -z+1/2'
'-x, -y, -z'
'x-1/2, -y-1/2, z-1/2'

loop_
_atom_site_label
_atom_site_type_symbol
_atom_site_fract_x
_atom_site_fract_y
_atom_site_fract_z
_atom_site_U_iso_or_equiv
_atom_site_adp_type
_atom_site_occupancy
_atom_site_site_symmetry_order
_atom_site_calc_flag
_atom_site_refinement_flags_posn
_atom_site_refinement_flags_adp
_atom_site_refinement_flags_occupancy
_atom_site_disorder_assembly
_atom_site_disorder_group
O39 O 0.72622(5) 0.34525(12) 0.24589(4) 0.0255(2) Uani 1 1 d . . . . .
H39 H 0.741165 0.394519 0.227120 0.038 Uiso 1 1 calc R U . . .
O38 O 0.79975(5) 0.57071(12) 0.29035(5) 0.0268(3) Uani 1 1 d . . . . .
H38 H 0.785013 0.650615 0.281148 0.040 Uiso 1 1 calc R U . . .
O77 O 0.29902(6) 0.58938(13) 0.24642(4) 0.0295(3) Uani 1 1 d . . . . .
H77 H 0.299328 0.537295 0.271666 0.044 Uiso 1 1 calc R U . . .
O10 O 0.61938(6) 0.30114(13) 0.37156(5) 0.0309(3) Uani 1 1 d . . . . .
O50 O 0.26155(6) 0.64721(13) 0.05970(5) 0.0316(3) Uani 1 1 d . . . . .
O32 O 0.49224(6) 0.77904(14) 0.16300(5) 0.0337(3) Uani 1 1 d . . . . .
O35 O 0.73569(6) -0.06850(13) 0.33758(5) 0.0328(3) Uani 1 1 d . . . . .
O37 O 0.63454(6) 0.51504(13) 0.35052(5) 0.0325(3) Uani 1 1 d . . . . .
O79 O 0.24057(6) 0.34405(14) 0.23645(5) 0.0366(3) Uani 1 1 d . . . . .
H79 H 0.217084 0.272995 0.229872 0.055 Uiso 1 1 calc R U . . .
O25 O 0.74273(6) 0.30144(15) 0.48506(5) 0.0360(3) Uani 1 1 d . . . . .
O78 O 0.28457(7) 0.43694(14) 0.09139(5) 0.0372(3) Uani 1 1 d . . . . .
O63 O 0.52860(6) 0.22728(14) 0.23620(5) 0.0376(3) Uani 1 1 d . . . . .
O75 O 0.19800(8) 0.99612(15) 0.15176(5) 0.0440(3) Uani 1 1 d . . . . .
O24 O 0.83331(7) 0.34946(16) 0.54943(5) 0.0434(3) Uani 1 1 d . . . . .
O73 O 0.09263(7) 0.69919(18) -0.01813(5) 0.0480(4) Uani 1 1 d . . . . .
N23 N 0.80201(7) 0.29309(16) 0.50703(6) 0.0312(3) Uani 1 1 d . . . . .
O72 O 0.07801(8) 0.50310(17) 0.01544(6) 0.0519(4) Uani 1 1 d . . . . .
N71 N 0.07824(7) 0.63050(19) 0.01453(6) 0.0371(4) Uani 1 1 d . . . . .
C17 C 0.82618(7) 0.21190(17) 0.42690(6) 0.0250(3) Uani 1 1 d . . . . .
C4 C 0.77861(7) 0.30888(17) 0.38732(6) 0.0239(3) Uani 1 1 d . . . . .
H4 H 0.757279 0.366669 0.407347 0.029 Uiso 1 1 calc R U . . .
C65 C 0.09714(8) 0.69183(18) 0.10914(6) 0.0268(3) Uani 1 1 d . . . . .
C11 C 0.86551(8) 0.49297(18) 0.40017(6) 0.0261(3) Uani 1 1 d . . . . .
C18 C 0.83796(8) 0.20570(18) 0.48184(6) 0.0270(3) Uani 1 1 d . . . . .
C5 C 0.81296(7) 0.40742(17) 0.35984(6) 0.0242(3) Uani 1 1 d . . . . .
H5 H 0.833899 0.349347 0.339597 0.029 Uiso 1 1 calc R U . . .
C26 C 0.65194(7) 0.53022(18) 0.24527(6) 0.0242(3) Uani 1 1 d . . . . .
C3 C 0.72493(7) 0.22659(17) 0.34358(6) 0.0236(3) Uani 1 1 d . . . . .
H3 H 0.745215 0.177178 0.320650 0.028 Uiso 1 1 calc R U . . .
C48 C 0.21503(8) 0.81161(18) 0.10176(6) 0.0264(3) Uani 1 1 d . . . . .
C27 C 0.60220(8) 0.47691(19) 0.20101(6) 0.0270(3) Uani 1 1 d . . . . .
H27 H 0.605176 0.384252 0.190297 0.032 Uiso 1 1 calc R U . . .
C31 C 0.64779(8) 0.66887(18) 0.25838(7) 0.0269(3) Uani 1 1 d . . . . .
H31 H 0.681674 0.708582 0.287793 0.032 Uiso 1 1 calc R U . . .
C7 C 0.70484(7) 0.43216(17) 0.27982(6) 0.0237(3) Uani 1 1 d . . . . .
C6 C 0.76452(7) 0.50618(17) 0.31963(6) 0.0237(3) Uani 1 1 d . . . . .
H6 H 0.749833 0.578143 0.339667 0.028 Uiso 1 1 calc R U . . .
C42 C 0.28017(8) 0.61598(18) 0.15464(6) 0.0269(3) Uani 1 1 d . . . . .
H42 H 0.318623 0.679182 0.166713 0.032 Uiso 1 1 calc R U . . .
C30 C 0.59497(8) 0.74930(19) 0.22911(7) 0.0289(4) Uani 1 1 d . . . . .
H30 H 0.593485 0.844128 0.237907 0.035 Uiso 1 1 calc R U . . .
C34 C 0.71212(8) -0.02387(18) 0.36934(6) 0.0273(3) Uani 1 1 d . . . . .
C8 C 0.67509(7) 0.32967(17) 0.30871(6) 0.0240(3) Uani 1 1 d . . . . .
H8 H 0.641188 0.275316 0.280475 0.029 Uiso 1 1 calc R U . . .
C46 C 0.15923(8) 0.60710(18) 0.12890(6) 0.0264(3) Uani 1 1 d . . . . .
H46 H 0.160048 0.546963 0.098709 0.032 Uiso 1 1 calc R U . . .
C2 C 0.68989(8) 0.12173(18) 0.36550(6) 0.0252(3) Uani 1 1 d . . . . .
C41 C 0.27612(8) 0.55467(19) 0.10150(7) 0.0292(4) Uani 1 1 d . . . . .
C9 C 0.64266(7) 0.39455(18) 0.34398(6) 0.0265(3) Uani 1 1 d . . . . .
C29 C 0.54426(8) 0.69185(19) 0.18702(7) 0.0280(4) Uani 1 1 d . . . . .
C47 C 0.21914(8) 0.70520(18) 0.14419(6) 0.0261(3) Uani 1 1 d . . . . .
H47 H 0.223016 0.754538 0.178081 0.031 Uiso 1 1 calc R U . . .
C22 C 0.86246(8) 0.12048(18) 0.40829(7) 0.0275(3) Uani 1 1 d . . . . .
H22 H 0.856936 0.121641 0.371372 0.033 Uiso 1 1 calc R U . . .
C21 C 0.90623(8) 0.0282(2) 0.44210(7) 0.0320(4) Uani 1 1 d . . . . .
H21 H 0.929017 -0.034763 0.427933 0.038 Uiso 1 1 calc R U . . .
C49 C 0.23777(8) 0.77984(19) 0.06296(7) 0.0281(4) Uani 1 1 d . . . . .
C44 C 0.22790(8) 0.42101(18) 0.18869(7) 0.0285(4) Uani 1 1 d . . . . .
H44 H 0.221651 0.356973 0.157862 0.034 Uiso 1 1 calc R U . . .
C66 C 0.07816(8) 0.7731(2) 0.14411(7) 0.0304(4) Uani 1 1 d . . . . .
H66 H 0.102023 0.767814 0.181526 0.036 Uiso 1 1 calc R U . . .
C57 C 0.35099(8) 0.42285(19) 0.20859(7) 0.0291(4) Uani 1 1 d . . . . .
C51 C 0.10834(8) 0.42285(19) 0.17159(7) 0.0297(4) Uani 1 1 d . . . . .
C70 C 0.06022(8) 0.7063(2) 0.05496(7) 0.0307(4) Uani 1 1 d . . . . .
C43 C 0.28957(8) 0.50793(18) 0.19923(6) 0.0274(3) Uani 1 1 d . . . . .
C20 C 0.91700(8) 0.0272(2) 0.49651(7) 0.0327(4) Uani 1 1 d . . . . .
H20 H 0.947549 -0.035334 0.519641 0.039 Uiso 1 1 calc R U . . .
C12 C 0.85074(8) 0.57902(19) 0.43597(7) 0.0309(4) Uani 1 1 d . . . . .
H12 H 0.807839 0.579287 0.436449 0.037 Uiso 1 1 calc R U . . .
C74 C 0.18967(8) 0.95155(19) 0.10741(7) 0.0305(4) Uani 1 1 d . . . . .
C28 C 0.54808(8) 0.55605(19) 0.17196(7) 0.0287(4) Uani 1 1 d . . . . .
H28 H 0.514293 0.517255 0.142241 0.034 Uiso 1 1 calc R U . . .
C19 C 0.88314(8) 0.1174(2) 0.51692(7) 0.0313(4) Uani 1 1 d . . . . .
H19 H 0.890574 0.119027 0.554190 0.038 Uiso 1 1 calc R U . . .
C45 C 0.16685(8) 0.51301(18) 0.17745(6) 0.0274(3) Uani 1 1 d . . . . .
H45 H 0.174472 0.573963 0.209347 0.033 Uiso 1 1 calc R U . . .
C62 C 0.41049(8) 0.48693(19) 0.23589(7) 0.0299(4) Uani 1 1 d . . . . .
H62 H 0.410927 0.578602 0.248797 0.036 Uiso 1 1 calc R U . . .
C1 C 0.63709(8) 0.16199(19) 0.37550(7) 0.0289(4) Uani 1 1 d . . . . .
C61 C 0.46869(8) 0.4199(2) 0.24452(7) 0.0311(4) Uani 1 1 d . . . . .
H61 H 0.508661 0.465233 0.263234 0.037 Uiso 1 1 calc R U . . .
C67 C 0.02517(8) 0.8616(2) 0.12543(7) 0.0332(4) Uani 1 1 d . . . . .
H67 H 0.013256 0.915704 0.150130 0.040 Uiso 1 1 calc R U . . .
C16 C 0.92892(8) 0.4928(2) 0.40092(7) 0.0319(4) Uani 1 1 d . . . . .
H16 H 0.940305 0.433572 0.377317 0.038 Uiso 1 1 calc R U . . .
C58 C 0.35181(8) 0.2888(2) 0.19042(7) 0.0334(4) Uani 1 1 d . . . . .
H58 H 0.311860 0.242861 0.172173 0.040 Uiso 1 1 calc R U . . .
C69 C 0.00733(9) 0.7949(2) 0.03518(7) 0.0370(4) Uani 1 1 d . . . . .
H69 H -0.016011 0.802375 -0.002254 0.044 Uiso 1 1 calc R U . . .
C68 C -0.01046(9) 0.8717(2) 0.07117(8) 0.0359(4) Uani 1 1 d . . . . .
H68 H -0.047070 0.931372 0.058737 0.043 Uiso 1 1 calc R U . . .
C59 C 0.41008(9) 0.2202(2) 0.19840(7) 0.0340(4) Uani 1 1 d . . . . .
H59 H 0.409868 0.128861 0.185231 0.041 Uiso 1 1 calc R U . . .
C14 C 0.96025(9) 0.6645(2) 0.47072(8) 0.0379(4) Uani 1 1 d . . . . .
H14 H 0.992298 0.723336 0.494385 0.045 Uiso 1 1 calc R U . . .
C80 C 0.24280(9) 0.8646(2) 0.01817(7) 0.0353(4) Uani 1 1 d . . . . .
H80A H 0.283727 0.843484 0.013124 0.053 Uiso 1 1 calc R U . . .
H80B H 0.241759 0.962967 0.026671 0.053 Uiso 1 1 calc R U . . .
H80C H 0.206227 0.843225 -0.014808 0.053 Uiso 1 1 calc R U . . .
C15 C 0.97605(9) 0.5787(2) 0.43593(8) 0.0377(4) Uani 1 1 d . . . . .
H15 H 1.019111 0.578148 0.435826 0.045 Uiso 1 1 calc R U . . .
C60 C 0.46854(8) 0.2864(2) 0.22579(7) 0.0316(4) Uani 1 1 d . . . . .
C13 C 0.89741(9) 0.6645(2) 0.47101(7) 0.0374(4) Uani 1 1 d . . . . .
H13 H 0.886362 0.722734 0.495076 0.045 Uiso 1 1 calc R U . . .
C56 C 0.08011(9) 0.3379(2) 0.12761(7) 0.0373(4) Uani 1 1 d . . . . .
H56 H 0.096205 0.338608 0.099048 0.045 Uiso 1 1 calc R U . . .
C52 C 0.08386(10) 0.4185(2) 0.21278(9) 0.0412(5) Uani 1 1 d . . . . .
H52 H 0.102802 0.475036 0.243522 0.049 Uiso 1 1 calc R U . . .
C54 C 0.00375(9) 0.2500(2) 0.16548(9) 0.0430(5) Uani 1 1 d . . . . .
H54 H -0.032243 0.192728 0.163010 0.052 Uiso 1 1 calc R U . . .
C36 C 0.71052(11) -0.1172(2) 0.41384(9) 0.0443(5) Uani 1 1 d . . . . .
H36A H 0.675777 -0.185589 0.399559 0.066 Uiso 1 1 calc R U . . .
H36B H 0.702393 -0.061953 0.441543 0.066 Uiso 1 1 calc R U . . .
H36C H 0.752358 -0.164778 0.429431 0.066 Uiso 1 1 calc R U . . .
C76 C 0.15072(11) 1.0352(2) 0.05921(8) 0.0437(5) Uani 1 1 d . . . . .
H76A H 0.114145 1.078963 0.065754 0.066 Uiso 1 1 calc R U . . .
H76B H 0.134170 0.974402 0.027889 0.066 Uiso 1 1 calc R U . . .
H76C H 0.178432 1.106663 0.052557 0.066 Uiso 1 1 calc R U . . .
C40 C 0.58908(9) 0.0807(2) 0.39093(9) 0.0399(4) Uani 1 1 d . . . . .
H40A H 0.593060 0.104714 0.427586 0.060 Uiso 1 1 calc R U . . .
H40B H 0.597572 -0.018320 0.389021 0.060 Uiso 1 1 calc R U . . .
H40C H 0.545038 0.102098 0.366319 0.060 Uiso 1 1 calc R U . . .
C55 C 0.02859(10) 0.2516(2) 0.12476(8) 0.0433(5) Uani 1 1 d . . . . .
H55 H 0.010230 0.193159 0.094517 0.052 Uiso 1 1 calc R U . . .
C53 C 0.03198(11) 0.3326(2) 0.20961(10) 0.0483(5) Uani 1 1 d . . . . .
H53 H 0.015923 0.330949 0.238190 0.058 Uiso 1 1 calc R U . . .
C33 C 0.43885(10) 0.7239(3) 0.12028(8) 0.0478(5) Uani 1 1 d . . . . .
H33A H 0.453142 0.696782 0.090928 0.072 Uiso 1 1 calc R U . . .
H33B H 0.404645 0.794008 0.107495 0.072 Uiso 1 1 calc R U . . .
H33C H 0.421859 0.642695 0.132898 0.072 Uiso 1 1 calc R U . . .
C64 C 0.53160(11) 0.1063(2) 0.20795(12) 0.0559(6) Uani 1 1 d . . . . .
H64A H 0.508025 0.120805 0.169565 0.084 Uiso 1 1 calc R U . . .
H64B H 0.511752 0.029502 0.220521 0.084 Uiso 1 1 calc R U . . .
H64C H 0.577103 0.084187 0.214075 0.084 Uiso 1 1 calc R U . . .

loop_
_atom_site_aniso_label
_atom_site_aniso_U_11
_atom_site_aniso_U_22
_atom_site_aniso_U_33
_atom_site_aniso_U_23
_atom_site_aniso_U_13
_atom_site_aniso_U_12
O39 0.0292(5) 0.0259(6) 0.0272(6) -0.0006(5) 0.0172(5) -0.0005(4)
O38 0.0272(6) 0.0268(6) 0.0318(6) 0.0041(5) 0.0171(5) 0.0001(5)
O77 0.0339(6) 0.0298(6) 0.0254(6) 0.0006(5) 0.0112(5) 0.0003(5)
O10 0.0315(6) 0.0310(7) 0.0390(6) 0.0068(5) 0.0233(5) 0.0044(5)
O50 0.0390(7) 0.0314(7) 0.0309(6) 0.0010(5) 0.0202(5) 0.0048(5)
O32 0.0265(6) 0.0398(7) 0.0347(6) 0.0057(5) 0.0110(5) 0.0085(5)
O35 0.0433(7) 0.0288(7) 0.0339(6) -0.0016(5) 0.0229(5) 0.0005(5)
O37 0.0353(6) 0.0303(7) 0.0395(7) 0.0030(5) 0.0226(5) 0.0044(5)
O79 0.0377(7) 0.0351(7) 0.0317(6) 0.0076(5) 0.0062(5) -0.0059(5)
O25 0.0353(7) 0.0430(8) 0.0355(7) 0.0019(6) 0.0198(5) 0.0057(5)
O78 0.0445(7) 0.0335(7) 0.0359(7) -0.0022(6) 0.0173(6) 0.0067(6)
O63 0.0278(6) 0.0372(7) 0.0484(7) -0.0016(6) 0.0144(5) 0.0044(5)
O75 0.0674(9) 0.0365(8) 0.0345(7) 0.0023(6) 0.0259(7) 0.0125(7)
O24 0.0554(8) 0.0433(8) 0.0284(6) -0.0068(6) 0.0115(6) 0.0072(7)
O73 0.0456(8) 0.0700(11) 0.0365(7) -0.0038(7) 0.0247(6) -0.0020(7)
N23 0.0394(8) 0.0312(8) 0.0264(7) 0.0025(6) 0.0159(6) 0.0055(6)
O72 0.0679(10) 0.0493(10) 0.0365(7) -0.0053(7) 0.0162(7) 0.0157(8)
N71 0.0313(7) 0.0526(11) 0.0260(7) -0.0024(7) 0.0086(6) 0.0073(7)
C17 0.0230(7) 0.0244(8) 0.0299(8) 0.0010(6) 0.0122(6) -0.0021(6)
C4 0.0239(7) 0.0257(8) 0.0258(7) -0.0008(6) 0.0135(6) 0.0007(6)
C65 0.0253(7) 0.0298(9) 0.0288(8) 0.0022(7) 0.0142(6) -0.0013(6)
C11 0.0262(8) 0.0268(9) 0.0262(8) 0.0020(6) 0.0105(6) 0.0006(6)
C18 0.0276(8) 0.0282(9) 0.0281(8) -0.0009(7) 0.0134(6) 0.0009(6)
C5 0.0246(7) 0.0252(8) 0.0262(8) -0.0001(6) 0.0134(6) 0.0002(6)
C26 0.0240(7) 0.0268(8) 0.0266(7) 0.0024(6) 0.0150(6) 0.0006(6)
C3 0.0245(7) 0.0237(8) 0.0261(7) 0.0019(6) 0.0134(6) -0.0008(6)
C48 0.0258(7) 0.0302(9) 0.0258(8) 0.0007(7) 0.0122(6) -0.0002(6)
C27 0.0291(8) 0.0283(9) 0.0270(8) 0.0020(7) 0.0142(6) 0.0009(6)
C31 0.0247(7) 0.0294(9) 0.0296(8) 0.0021(7) 0.0133(6) -0.0003(6)
C7 0.0255(7) 0.0253(8) 0.0247(7) -0.0009(6) 0.0143(6) 0.0005(6)
C6 0.0244(7) 0.0242(8) 0.0268(7) 0.0001(6) 0.0142(6) -0.0004(6)
C42 0.0266(8) 0.0283(9) 0.0281(8) -0.0004(7) 0.0127(6) 0.0003(6)
C30 0.0293(8) 0.0280(9) 0.0332(9) 0.0034(7) 0.0158(7) 0.0027(7)
C34 0.0287(8) 0.0280(9) 0.0281(8) 0.0003(7) 0.0135(6) -0.0024(6)
C8 0.0232(7) 0.0262(8) 0.0257(7) 0.0018(6) 0.0125(6) -0.0006(6)
C46 0.0273(8) 0.0292(9) 0.0258(8) -0.0004(7) 0.0133(6) -0.0002(6)
C2 0.0264(7) 0.0270(9) 0.0255(7) 0.0014(6) 0.0133(6) -0.0002(6)
C41 0.0256(8) 0.0331(10) 0.0318(8) 0.0007(7) 0.0136(6) 0.0006(7)
C9 0.0228(7) 0.0309(9) 0.0289(8) 0.0062(7) 0.0131(6) 0.0013(6)
C29 0.0259(8) 0.0344(9) 0.0290(8) 0.0074(7) 0.0161(6) 0.0053(7)
C47 0.0272(8) 0.0285(9) 0.0254(7) 0.0015(6) 0.0129(6) 0.0020(6)
C22 0.0271(8) 0.0295(9) 0.0290(8) 0.0012(7) 0.0139(6) 0.0010(6)
C21 0.0278(8) 0.0320(9) 0.0391(9) 0.0024(8) 0.0156(7) 0.0047(7)
C49 0.0296(8) 0.0295(9) 0.0290(8) -0.0002(7) 0.0149(6) 0.0001(6)
C44 0.0296(8) 0.0299(9) 0.0265(8) 0.0019(7) 0.0108(6) -0.0007(7)
C66 0.0307(8) 0.0364(10) 0.0284(8) 0.0025(7) 0.0160(7) 0.0018(7)
C57 0.0295(8) 0.0298(9) 0.0278(8) 0.0012(7) 0.0101(6) 0.0010(7)
C51 0.0293(8) 0.0301(9) 0.0338(9) 0.0058(7) 0.0164(7) 0.0045(7)
C70 0.0295(8) 0.0368(10) 0.0296(8) -0.0006(7) 0.0155(7) 0.0022(7)
C43 0.0290(8) 0.0276(9) 0.0249(8) -0.0004(7) 0.0087(6) 0.0005(6)
C20 0.0276(8) 0.0344(10) 0.0358(9) 0.0059(8) 0.0108(7) 0.0036(7)
C12 0.0301(8) 0.0340(10) 0.0314(8) -0.0032(7) 0.0146(7) -0.0021(7)
C74 0.0321(8) 0.0333(10) 0.0316(8) 0.0039(7) 0.0182(7) 0.0026(7)
C28 0.0260(8) 0.0362(10) 0.0255(8) 0.0016(7) 0.0111(6) -0.0002(7)
C19 0.0300(8) 0.0358(10) 0.0279(8) 0.0039(7) 0.0103(6) 0.0005(7)
C45 0.0307(8) 0.0280(9) 0.0263(8) 0.0000(7) 0.0137(6) -0.0006(7)
C62 0.0310(8) 0.0303(9) 0.0290(8) 0.0001(7) 0.0114(7) -0.0006(7)
C1 0.0304(8) 0.0283(9) 0.0320(8) 0.0034(7) 0.0162(7) 0.0002(7)
C61 0.0277(8) 0.0356(10) 0.0296(8) -0.0005(7) 0.0098(6) -0.0012(7)
C67 0.0312(8) 0.0371(10) 0.0385(9) 0.0013(8) 0.0211(7) 0.0040(7)
C16 0.0265(8) 0.0345(10) 0.0361(9) 0.0003(7) 0.0130(7) 0.0011(7)
C58 0.0276(8) 0.0323(10) 0.0376(9) -0.0012(7) 0.0085(7) -0.0005(7)
C69 0.0304(9) 0.0496(12) 0.0312(9) 0.0037(8) 0.0114(7) 0.0065(8)
C68 0.0285(8) 0.0422(11) 0.0407(10) 0.0036(8) 0.0168(7) 0.0069(7)
C59 0.0328(9) 0.0286(9) 0.0402(9) -0.0011(8) 0.0125(7) 0.0013(7)
C14 0.0343(9) 0.0391(11) 0.0352(9) -0.0030(8) 0.0062(7) -0.0081(8)
C80 0.0449(10) 0.0364(10) 0.0329(9) 0.0025(8) 0.0239(8) 0.0003(8)
C15 0.0262(8) 0.0411(11) 0.0447(10) -0.0014(8) 0.0115(7) -0.0028(7)
C60 0.0283(8) 0.0339(10) 0.0341(9) 0.0042(7) 0.0131(7) 0.0029(7)
C13 0.0414(10) 0.0393(11) 0.0329(9) -0.0072(8) 0.0150(8) -0.0050(8)
C56 0.0381(9) 0.0419(11) 0.0347(9) 0.0010(8) 0.0165(7) -0.0079(8)
C52 0.0465(11) 0.0423(12) 0.0460(11) -0.0034(9) 0.0302(9) -0.0033(9)
C54 0.0288(9) 0.0409(11) 0.0625(13) 0.0133(10) 0.0201(9) 0.0015(8)
C36 0.0569(12) 0.0379(11) 0.0519(12) 0.0152(9) 0.0365(10) 0.0112(9)
C76 0.0511(11) 0.0446(12) 0.0401(10) 0.0105(9) 0.0219(9) 0.0160(9)
C40 0.0358(9) 0.0380(11) 0.0562(12) 0.0094(9) 0.0291(9) -0.0008(8)
C55 0.0380(10) 0.0459(12) 0.0426(10) 0.0042(9) 0.0104(8) -0.0109(9)
C53 0.0504(12) 0.0454(12) 0.0671(14) 0.0061(11) 0.0430(11) -0.0003(10)
C33 0.0356(10) 0.0589(14) 0.0397(10) -0.0003(10) 0.0022(8) 0.0135(9)
C64 0.0370(10) 0.0396(12) 0.0902(18) -0.0145(12) 0.0217(11) 0.0072(9)

loop_
_atom_type_symbol
_atom_type_description
_atom_type_scat_dispersion_real
_atom_type_scat_dispersion_imag
_atom_type_scat_source
C C 0.0181 0.0091 'International Tables Vol C Tables 4.2.6.8 and 6.1.1.4'
H H 0.0000 0.0000 'International Tables Vol C Tables 4.2.6.8 and 6.1.1.4'
N N 0.0311 0.0180 'International Tables Vol C Tables 4.2.6.8 and 6.1.1.4'
O O 0.0492 0.0322 'International Tables Vol C Tables 4.2.6.8 and 6.1.1.4'

loop_
_geom_angle_atom_site_label_1
_geom_angle_atom_site_label_2
_geom_angle_atom_site_label_3
_geom_angle
_geom_angle_site_symmetry_1
_geom_angle_site_symmetry_3
_geom_angle_publ_flag
C7 O39 H39 109.5 . . ?
C6 O38 H38 109.5 . . ?
C43 O77 H77 109.5 . . ?
C9 O10 C1 121.72(13) . . ?
C41 O50 C49 121.91(13) . . ?
C29 O32 C33 117.11(15) . . ?
C44 O79 H79 109.5 . . ?
C60 O63 C64 117.62(15) . . ?
O25 N23 C18 118.19(14) . . ?
O24 N23 O25 124.33(15) . . ?
O24 N23 C18 117.45(14) . . ?
O73 N71 O72 124.04(17) . . ?
O73 N71 C70 117.36(17) . . ?
O72 N71 C70 118.60(16) . . ?
C18 C17 C4 125.51(15) . . ?
C22 C17 C4 118.89(14) . . ?
C22 C17 C18 115.60(15) . . ?
C17 C4 H4 108.2 . . ?
C17 C4 C5 112.10(12) . . ?
C17 C4 C3 111.00(13) . . ?
C5 C4 H4 108.2 . . ?
C3 C4 H4 108.2 . . ?
C3 C4 C5 109.08(12) . . ?
C66 C65 C46 121.33(14) . . ?
C70 C65 C46 122.33(15) . . ?
C70 C65 C66 115.91(15) . . ?
C12 C11 C5 120.56(14) . . ?
C16 C11 C5 121.21(15) . . ?
C16 C11 C12 118.17(16) . . ?
C17 C18 N23 121.78(15) . . ?
C19 C18 N23 114.58(14) . . ?
C19 C18 C17 123.63(16) . . ?
C4 C5 H5 108.0 . . ?
C11 C5 C4 112.09(13) . . ?
C11 C5 H5 108.0 . . ?
C11 C5 C6 108.63(13) . . ?
C6 C5 C4 112.06(12) . . ?
C6 C5 H5 108.0 . . ?
C27 C26 C31 117.79(15) . . ?
C27 C26 C7 118.78(15) . . ?
C31 C26 C7 123.20(14) . . ?
C4 C3 H3 108.6 . . ?
C8 C3 C4 108.22(13) . . ?
C8 C3 H3 108.6 . . ?
C2 C3 C4 114.12(13) . . ?
C2 C3 H3 108.6 . . ?
C2 C3 C8 108.55(12) . . ?
C49 C48 C47 119.14(16) . . ?
C49 C48 C74 122.95(16) . . ?
C74 C48 C47 117.78(14) . . ?
C26 C27 H27 119.1 . . ?
C26 C27 C28 121.72(16) . . ?
C28 C27 H27 119.1 . . ?
C26 C31 H31 119.5 . . ?
C30 C31 C26 120.94(16) . . ?
C30 C31 H31 119.5 . . ?
O39 C7 C26 109.48(12) . . ?
O39 C7 C6 108.45(12) . . ?
O39 C7 C8 103.61(13) . . ?
C26 C7 C6 114.00(14) . . ?
C26 C7 C8 109.42(12) . . ?
C8 C7 C6 111.36(12) . . ?
O38 C6 C5 106.01(12) . . ?
O38 C6 C7 108.76(12) . . ?
O38 C6 H6 109.5 . . ?
C5 C6 H6 109.5 . . ?
C7 C6 C5 113.58(13) . . ?
C7 C6 H6 109.5 . . ?
C41 C42 H42 107.5 . . ?
C41 C42 C47 107.21(13) . . ?
C41 C42 C43 114.00(14) . . ?
C47 C42 H42 107.5 . . ?
C47 C42 C43 112.79(13) . . ?
C43 C42 H42 107.5 . . ?
C31 C30 H30 119.9 . . ?
C31 C30 C29 120.22(17) . . ?
C29 C30 H30 119.9 . . ?
O35 C34 C2 119.98(15) . . ?
O35 C34 C36 118.30(16) . . ?
C2 C34 C36 121.60(15) . . ?
C3 C8 C7 112.56(12) . . ?
C3 C8 H8 107.3 . . ?
C7 C8 H8 107.3 . . ?
C9 C8 C3 106.73(12) . . ?
C9 C8 C7 115.33(14) . . ?
C9 C8 H8 107.3 . . ?
C65 C46 H46 107.9 . . ?
C65 C46 C47 109.66(14) . . ?
C65 C46 C45 115.06(13) . . ?
C47 C46 H46 107.9 . . ?
C45 C46 H46 107.9 . . ?
C45 C46 C47 108.16(13) . . ?
C34 C2 C3 117.47(13) . . ?
C1 C2 C3 118.80(15) . . ?
C1 C2 C34 123.41(15) . . ?
O50 C41 C42 115.20(15) . . ?
O78 C41 O50 116.34(15) . . ?
O78 C41 C42 128.45(16) . . ?
O10 C9 C8 114.39(14) . . ?
O37 C9 O10 117.08(15) . . ?
O37 C9 C8 128.54(15) . . ?
O32 C29 C30 115.21(16) . . ?
O32 C29 C28 124.75(15) . . ?
C28 C29 C30 120.04(15) . . ?
C48 C47 C42 109.41(13) . . ?
C48 C47 C46 113.63(13) . . ?
C48 C47 H47 108.5 . . ?
C42 C47 C46 108.08(14) . . ?
C42 C47 H47 108.5 . . ?
C46 C47 H47 108.5 . . ?
C17 C22 H22 119.0 . . ?
C21 C22 C17 121.91(16) . . ?
C21 C22 H22 119.0 . . ?
C22 C21 H21 119.8 . . ?
C22 C21 C20 120.42(17) . . ?
C20 C21 H21 119.8 . . ?
O50 C49 C80 108.49(14) . . ?
C48 C49 O50 120.71(15) . . ?
C48 C49 C80 130.80(17) . . ?
O79 C44 H44 110.0 . . ?
O79 C44 C43 104.26(13) . . ?
O79 C44 C45 110.70(14) . . ?
C43 C44 H44 110.0 . . ?
C43 C44 C45 111.79(14) . . ?
C45 C44 H44 110.0 . . ?
C65 C66 H66 119.3 . . ?
C67 C66 C65 121.44(16) . . ?
C67 C66 H66 119.3 . . ?
C62 C57 C43 117.27(16) . . ?
C58 C57 C43 124.65(15) . . ?
C58 C57 C62 118.04(16) . . ?
C56 C51 C45 122.35(15) . . ?
C56 C51 C52 118.07(17) . . ?
C52 C51 C45 119.49(17) . . ?
C65 C70 N71 120.20(15) . . ?
C69 C70 N71 115.93(15) . . ?
C69 C70 C65 123.80(16) . . ?
O77 C43 C42 104.13(13) . . ?
O77 C43 C44 107.54(13) . . ?
O77 C43 C57 108.06(13) . . ?
C44 C43 C42 111.34(13) . . ?
C57 C43 C42 110.96(14) . . ?
C57 C43 C44 114.19(14) . . ?
C21 C20 H20 120.1 . . ?
C19 C20 C21 119.72(16) . . ?
C19 C20 H20 120.1 . . ?
C11 C12 H12 119.3 . . ?
C13 C12 C11 121.36(16) . . ?
C13 C12 H12 119.3 . . ?
O75 C74 C48 119.36(16) . . ?
O75 C74 C76 119.15(17) . . ?
C48 C74 C76 121.39(16) . . ?
C27 C28 H28 120.4 . . ?
C29 C28 C27 119.14(16) . . ?
C29 C28 H28 120.4 . . ?
C18 C19 H19 120.7 . . ?
C20 C19 C18 118.66(16) . . ?
C20 C19 H19 120.7 . . ?
C46 C45 C44 109.07(13) . . ?
C46 C45 H45 107.7 . . ?
C44 C45 H45 107.7 . . ?
C51 C45 C46 114.79(14) . . ?
C51 C45 C44 109.68(14) . . ?
C51 C45 H45 107.7 . . ?
C57 C62 H62 119.3 . . ?
C61 C62 C57 121.42(17) . . ?
C61 C62 H62 119.3 . . ?
O10 C1 C40 108.83(14) . . ?
C2 C1 O10 120.29(15) . . ?
C2 C1 C40 130.88(17) . . ?
C62 C61 H61 120.2 . . ?
C62 C61 C60 119.70(16) . . ?
C60 C61 H61 120.2 . . ?
C66 C67 H67 119.7 . . ?
C68 C67 C66 120.59(17) . . ?
C68 C67 H67 119.7 . . ?
C11 C16 H16 119.6 . . ?
C11 C16 C15 120.78(17) . . ?
C15 C16 H16 119.6 . . ?
C57 C58 H58 119.4 . . ?
C57 C58 C59 121.24(16) . . ?
C59 C58 H58 119.4 . . ?
C70 C69 H69 120.8 . . ?
C68 C69 C70 118.43(17) . . ?
C68 C69 H69 120.8 . . ?
C67 C68 H68 120.1 . . ?
C69 C68 C67 119.81(17) . . ?
C69 C68 H68 120.1 . . ?
C58 C59 H59 120.3 . . ?
C60 C59 C58 119.46(17) . . ?
C60 C59 H59 120.3 . . ?
C15 C14 H14 120.1 . . ?
C15 C14 C13 119.77(17) . . ?
C13 C14 H14 120.1 . . ?
C49 C80 H80A 109.5 . . ?
C49 C80 H80B 109.5 . . ?
C49 C80 H80C 109.5 . . ?
H80A C80 H80B 109.5 . . ?
H80A C80 H80C 109.5 . . ?
H80B C80 H80C 109.5 . . ?
C16 C15 H15 119.9 . . ?
C14 C15 C16 120.17(17) . . ?
C14 C15 H15 119.9 . . ?
O63 C60 C61 115.89(16) . . ?
O63 C60 C59 123.98(17) . . ?
C61 C60 C59 120.13(16) . . ?
C12 C13 H13 120.1 . . ?
C14 C13 C12 119.74(18) . . ?
C14 C13 H13 120.1 . . ?
C51 C56 H56 119.6 . . ?
C51 C56 C55 120.83(18) . . ?
C55 C56 H56 119.6 . . ?
C51 C52 H52 119.5 . . ?
C51 C52 C53 120.9(2) . . ?
C53 C52 H52 119.5 . . ?
C55 C54 H54 120.5 . . ?
C53 C54 H54 120.5 . . ?
C53 C54 C55 118.92(19) . . ?
C34 C36 H36A 109.5 . . ?
C34 C36 H36B 109.5 . . ?
C34 C36 H36C 109.5 . . ?
H36A C36 H36B 109.5 . . ?
H36A C36 H36C 109.5 . . ?
H36B C36 H36C 109.5 . . ?
C74 C76 H76A 109.5 . . ?
C74 C76 H76B 109.5 . . ?
C74 C76 H76C 109.5 . . ?
H76A C76 H76B 109.5 . . ?
H76A C76 H76C 109.5 . . ?
H76B C76 H76C 109.5 . . ?
C1 C40 H40A 109.5 . . ?
C1 C40 H40B 109.5 . . ?
C1 C40 H40C 109.5 . . ?
H40A C40 H40B 109.5 . . ?
H40A C40 H40C 109.5 . . ?
H40B C40 H40C 109.5 . . ?
C56 C55 H55 119.7 . . ?
C54 C55 C56 120.7(2) . . ?
C54 C55 H55 119.7 . . ?
C52 C53 H53 119.7 . . ?
C54 C53 C52 120.57(19) . . ?
C54 C53 H53 119.7 . . ?
O32 C33 H33A 109.5 . . ?
O32 C33 H33B 109.5 . . ?
O32 C33 H33C 109.5 . . ?
H33A C33 H33B 109.5 . . ?
H33A C33 H33C 109.5 . . ?
H33B C33 H33C 109.5 . . ?
O63 C64 H64A 109.5 . . ?
O63 C64 H64B 109.5 . . ?
O63 C64 H64C 109.5 . . ?
H64A C64 H64B 109.5 . . ?
H64A C64 H64C 109.5 . . ?
H64B C64 H64C 109.5 . . ?

loop_
_geom_bond_atom_site_label_1
_geom_bond_atom_site_label_2
_geom_bond_distance
_geom_bond_site_symmetry_2
_geom_bond_publ_flag
O39 H39 0.8400 . ?
O39 C7 1.4340(18) . ?
O38 H38 0.8400 . ?
O38 C6 1.4282(18) . ?
O77 H77 0.8400 . ?
O77 C43 1.438(2) . ?
O10 C9 1.3760(19) . ?
O10 C1 1.394(2) . ?
O50 C41 1.377(2) . ?
O50 C49 1.400(2) . ?
O32 C29 1.382(2) . ?
O32 C33 1.418(2) . ?
O35 C34 1.222(2) . ?
O37 C9 1.201(2) . ?
O79 H79 0.8400 . ?
O79 C44 1.416(2) . ?
O25 N23 1.2281(19) . ?
O78 C41 1.200(2) . ?
O63 C60 1.376(2) . ?
O63 C64 1.407(3) . ?
O75 C74 1.212(2) . ?
O24 N23 1.224(2) . ?
O73 N71 1.226(2) . ?
N23 C18 1.476(2) . ?
O72 N71 1.232(2) . ?
N71 C70 1.473(2) . ?
C17 C4 1.518(2) . ?
C17 C18 1.398(2) . ?
C17 C22 1.397(2) . ?
C4 H4 1.0000 . ?
C4 C5 1.555(2) . ?
C4 C3 1.552(2) . ?
C65 C46 1.518(2) . ?
C65 C66 1.395(2) . ?
C65 C70 1.391(2) . ?
C11 C5 1.514(2) . ?
C11 C12 1.392(2) . ?
C11 C16 1.390(2) . ?
C18 C19 1.390(2) . ?
C5 H5 1.0000 . ?
C5 C6 1.544(2) . ?
C26 C27 1.392(2) . ?
C26 C31 1.397(2) . ?
C26 C7 1.530(2) . ?
C3 H3 1.0000 . ?
C3 C8 1.528(2) . ?
C3 C2 1.514(2) . ?
C48 C47 1.510(2) . ?
C48 C49 1.339(2) . ?
C48 C74 1.492(2) . ?
C27 H27 0.9500 . ?
C27 C28 1.396(2) . ?
C31 H31 0.9500 . ?
C31 C30 1.386(2) . ?
C7 C6 1.540(2) . ?
C7 C8 1.540(2) . ?
C6 H6 1.0000 . ?
C42 H42 1.0000 . ?
C42 C41 1.512(2) . ?
C42 C47 1.537(2) . ?
C42 C43 1.542(2) . ?
C30 H30 0.9500 . ?
C30 C29 1.387(2) . ?
C34 C2 1.482(2) . ?
C34 C36 1.503(2) . ?
C8 H8 1.0000 . ?
C8 C9 1.508(2) . ?
C46 H46 1.0000 . ?
C46 C47 1.557(2) . ?
C46 C45 1.544(2) . ?
C2 C1 1.341(2) . ?
C29 C28 1.385(3) . ?
C47 H47 1.0000 . ?
C22 H22 0.9500 . ?
C22 C21 1.385(2) . ?
C21 H21 0.9500 . ?
C21 C20 1.387(3) . ?
C49 C80 1.488(2) . ?
C44 H44 1.0000 . ?
C44 C43 1.536(2) . ?
C44 C45 1.550(2) . ?
C66 H66 0.9500 . ?
C66 C67 1.388(2) . ?
C57 C43 1.526(2) . ?
C57 C62 1.397(2) . ?
C57 C58 1.387(3) . ?
C51 C45 1.517(2) . ?
C51 C56 1.386(3) . ?
C51 C52 1.389(2) . ?
C70 C69 1.389(3) . ?
C20 H20 0.9500 . ?
C20 C19 1.381(3) . ?
C12 H12 0.9500 . ?
C12 C13 1.389(3) . ?
C74 C76 1.503(3) . ?
C28 H28 0.9500 . ?
C19 H19 0.9500 . ?
C45 H45 1.0000 . ?
C62 H62 0.9500 . ?
C62 C61 1.381(2) . ?
C1 C40 1.490(2) . ?
C61 H61 0.9500 . ?
C61 C60 1.385(3) . ?
C67 H67 0.9500 . ?
C67 C68 1.383(3) . ?
C16 H16 0.9500 . ?
C16 C15 1.396(3) . ?
C58 H58 0.9500 . ?
C58 C59 1.392(3) . ?
C69 H69 0.9500 . ?
C69 C68 1.378(3) . ?
C68 H68 0.9500 . ?
C59 H59 0.9500 . ?
C59 C60 1.389(2) . ?
C14 H14 0.9500 . ?
C14 C15 1.380(3) . ?
C14 C13 1.388(3) . ?
C80 H80A 0.9800 . ?
C80 H80B 0.9800 . ?
C80 H80C 0.9800 . ?
C15 H15 0.9500 . ?
C13 H13 0.9500 . ?
C56 H56 0.9500 . ?
C56 C55 1.388(3) . ?
C52 H52 0.9500 . ?
C52 C53 1.391(3) . ?
C54 H54 0.9500 . ?
C54 C55 1.383(3) . ?
C54 C53 1.375(3) . ?
C36 H36A 0.9800 . ?
C36 H36B 0.9800 . ?
C36 H36C 0.9800 . ?
C76 H76A 0.9800 . ?
C76 H76B 0.9800 . ?
C76 H76C 0.9800 . ?
C40 H40A 0.9800 . ?
C40 H40B 0.9800 . ?
C40 H40C 0.9800 . ?
C55 H55 0.9500 . ?
C53 H53 0.9500 . ?
C33 H33A 0.9800 . ?
C33 H33B 0.9800 . ?
C33 H33C 0.9800 . ?
C64 H64A 0.9800 . ?
C64 H64B 0.9800 . ?
C64 H64C 0.9800 . ?

loop_
_geom_torsion_atom_site_label_1
_geom_torsion_atom_site_label_2
_geom_torsion_atom_site_label_3
_geom_torsion_atom_site_label_4
_geom_torsion
_geom_torsion_site_symmetry_1
_geom_torsion_site_symmetry_2
_geom_torsion_site_symmetry_3
_geom_torsion_site_symmetry_4
_geom_torsion_publ_flag
O39 C7 C6 O38 51.56(16) . . . . ?
O39 C7 C6 C5 -66.22(16) . . . . ?
O39 C7 C8 C3 62.54(15) . . . . ?
O39 C7 C8 C9 -174.68(12) . . . . ?
O32 C29 C28 C27 -177.27(15) . . . . ?
O35 C34 C2 C3 -30.0(2) . . . . ?
O35 C34 C2 C1 143.43(17) . . . . ?
O79 C44 C43 O77 -57.45(16) . . . . ?
O79 C44 C43 C42 -170.93(14) . . . . ?
O79 C44 C43 C57 62.45(18) . . . . ?
O79 C44 C45 C46 173.63(13) . . . . ?
O79 C44 C45 C51 -59.88(18) . . . . ?
O25 N23 C18 C17 46.1(2) . . . . ?
O25 N23 C18 C19 -133.22(17) . . . . ?
O24 N23 C18 C17 -135.93(17) . . . . ?
O24 N23 C18 C19 44.8(2) . . . . ?
O73 N71 C70 C65 -118.02(19) . . . . ?
O73 N71 C70 C69 59.1(2) . . . . ?
N23 C18 C19 C20 177.10(16) . . . . ?
O72 N71 C70 C65 62.0(2) . . . . ?
O72 N71 C70 C69 -120.94(19) . . . . ?
N71 C70 C69 C68 -178.02(17) . . . . ?
C17 C4 C5 C11 -57.49(17) . . . . ?
C17 C4 C5 C6 -179.93(13) . . . . ?
C17 C4 C3 C8 174.25(12) . . . . ?
C17 C4 C3 C2 53.30(17) . . . . ?
C17 C18 C19 C20 -2.2(3) . . . . ?
C17 C22 C21 C20 -2.2(3) . . . . ?
C4 C17 C18 N23 2.3(3) . . . . ?
C4 C17 C18 C19 -178.44(16) . . . . ?
C4 C17 C22 C21 -179.32(15) . . . . ?
C4 C5 C6 O38 -169.16(12) . . . . ?
C4 C5 C6 C7 -49.80(17) . . . . ?
C4 C3 C8 C7 61.49(16) . . . . ?
C4 C3 C8 C9 -66.00(15) . . . . ?
C4 C3 C2 C34 -97.27(17) . . . . ?
C4 C3 C2 C1 88.99(18) . . . . ?
C65 C46 C47 C48 -48.80(18) . . . . ?
C65 C46 C47 C42 -170.43(13) . . . . ?
C65 C46 C45 C44 173.38(14) . . . . ?
C65 C46 C45 C51 49.9(2) . . . . ?
C65 C66 C67 C68 -0.1(3) . . . . ?
C65 C70 C69 C68 -1.0(3) . . . . ?
C11 C5 C6 O38 66.45(15) . . . . ?
C11 C5 C6 C7 -174.18(12) . . . . ?
C11 C12 C13 C14 -0.2(3) . . . . ?
C11 C16 C15 C14 0.5(3) . . . . ?
C18 C17 C4 C5 118.96(17) . . . . ?
C18 C17 C4 C3 -118.78(17) . . . . ?
C18 C17 C22 C21 1.2(2) . . . . ?
C5 C4 C3 C8 -61.75(15) . . . . ?
C5 C4 C3 C2 177.30(13) . . . . ?
C5 C11 C12 C13 -176.03(17) . . . . ?
C5 C11 C16 C15 175.86(16) . . . . ?
C26 C27 C28 C29 1.1(2) . . . . ?
C26 C31 C30 C29 1.8(2) . . . . ?
C26 C7 C6 O38 -70.67(16) . . . . ?
C26 C7 C6 C5 171.55(12) . . . . ?
C26 C7 C8 C3 179.23(13) . . . . ?
C26 C7 C8 C9 -57.99(17) . . . . ?
C3 C4 C5 C11 179.17(13) . . . . ?
C3 C4 C5 C6 56.72(17) . . . . ?
C3 C8 C9 O10 -50.97(17) . . . . ?
C3 C8 C9 O37 129.51(18) . . . . ?
C3 C2 C1 O10 -7.2(2) . . . . ?
C3 C2 C1 C40 172.20(18) . . . . ?
C27 C26 C31 C30 1.7(2) . . . . ?
C27 C26 C7 O39 45.63(18) . . . . ?
C27 C26 C7 C6 167.29(13) . . . . ?
C27 C26 C7 C8 -67.28(18) . . . . ?
C31 C26 C27 C28 -3.2(2) . . . . ?
C31 C26 C7 O39 -139.99(15) . . . . ?
C31 C26 C7 C6 -18.3(2) . . . . ?
C31 C26 C7 C8 107.10(17) . . . . ?
C31 C30 C29 O32 175.84(14) . . . . ?
C31 C30 C29 C28 -4.0(2) . . . . ?
C7 C26 C27 C28 171.48(14) . . . . ?
C7 C26 C31 C30 -172.69(14) . . . . ?
C7 C8 C9 O10 -176.80(13) . . . . ?
C7 C8 C9 O37 3.7(2) . . . . ?
C6 C7 C8 C3 -53.83(17) . . . . ?
C6 C7 C8 C9 68.95(17) . . . . ?
C30 C29 C28 C27 2.6(2) . . . . ?
C34 C2 C1 O10 179.41(15) . . . . ?
C34 C2 C1 C40 -1.1(3) . . . . ?
C8 C3 C2 C34 141.97(14) . . . . ?
C8 C3 C2 C1 -31.8(2) . . . . ?
C8 C7 C6 O38 164.93(12) . . . . ?
C8 C7 C6 C5 47.15(17) . . . . ?
C46 C65 C66 C67 173.25(16) . . . . ?
C46 C65 C70 N71 4.3(3) . . . . ?
C46 C65 C70 C69 -172.60(17) . . . . ?
C2 C3 C8 C7 -174.16(13) . . . . ?
C2 C3 C8 C9 58.35(16) . . . . ?
C41 O50 C49 C48 -14.6(2) . . . . ?
C41 O50 C49 C80 165.91(15) . . . . ?
C41 C42 C47 C48 -55.96(17) . . . . ?
C41 C42 C47 C46 68.24(16) . . . . ?
C41 C42 C43 O77 174.01(13) . . . . ?
C41 C42 C43 C44 -70.39(18) . . . . ?
C41 C42 C43 C57 57.98(18) . . . . ?
C9 O10 C1 C2 18.2(2) . . . . ?
C9 O10 C1 C40 -161.37(15) . . . . ?
C47 C48 C49 O50 3.8(2) . . . . ?
C47 C48 C49 C80 -176.89(17) . . . . ?
C47 C48 C74 O75 29.9(2) . . . . ?
C47 C48 C74 C76 -146.54(17) . . . . ?
C47 C42 C41 O50 48.48(18) . . . . ?
C47 C42 C41 O78 -132.36(19) . . . . ?
C47 C42 C43 O77 -63.41(16) . . . . ?
C47 C42 C43 C44 52.19(19) . . . . ?
C47 C42 C43 C57 -179.44(14) . . . . ?
C47 C46 C45 C44 -63.64(17) . . . . ?
C47 C46 C45 C51 172.85(14) . . . . ?
C22 C17 C4 C5 -60.50(19) . . . . ?
C22 C17 C4 C3 61.77(18) . . . . ?
C22 C17 C18 N23 -178.22(15) . . . . ?
C22 C17 C18 C19 1.0(2) . . . . ?
C22 C21 C20 C19 1.0(3) . . . . ?
C21 C20 C19 C18 1.2(3) . . . . ?
C49 O50 C41 O78 166.74(15) . . . . ?
C49 O50 C41 C42 -14.0(2) . . . . ?
C49 C48 C47 C42 32.4(2) . . . . ?
C49 C48 C47 C46 -88.51(19) . . . . ?
C49 C48 C74 O75 -145.77(18) . . . . ?
C49 C48 C74 C76 37.7(3) . . . . ?
C66 C65 C46 C47 -70.79(19) . . . . ?
C66 C65 C46 C45 51.4(2) . . . . ?
C66 C65 C70 N71 176.85(16) . . . . ?
C66 C65 C70 C69 0.0(3) . . . . ?
C66 C67 C68 C69 -1.0(3) . . . . ?
C57 C62 C61 C60 0.1(3) . . . . ?
C57 C58 C59 C60 1.0(3) . . . . ?
C51 C56 C55 C54 0.8(3) . . . . ?
C51 C52 C53 C54 -0.1(3) . . . . ?
C70 C65 C46 C47 101.40(18) . . . . ?
C70 C65 C46 C45 -136.43(17) . . . . ?
C70 C65 C66 C67 0.6(3) . . . . ?
C70 C69 C68 C67 1.5(3) . . . . ?
C43 C42 C41 O50 174.07(13) . . . . ?
C43 C42 C41 O78 -6.8(2) . . . . ?
C43 C42 C47 C48 177.73(13) . . . . ?
C43 C42 C47 C46 -58.07(17) . . . . ?
C43 C44 C45 C46 57.86(18) . . . . ?
C43 C44 C45 C51 -175.65(13) . . . . ?
C43 C57 C62 C61 -177.63(16) . . . . ?
C43 C57 C58 C59 176.92(17) . . . . ?
C12 C11 C5 C4 -58.0(2) . . . . ?
C12 C11 C5 C6 66.37(19) . . . . ?
C12 C11 C16 C15 -1.2(3) . . . . ?
C74 C48 C47 C42 -143.51(15) . . . . ?
C74 C48 C47 C46 95.60(17) . . . . ?
C74 C48 C49 O50 179.46(15) . . . . ?
C74 C48 C49 C80 -1.2(3) . . . . ?
C45 C46 C47 C48 -175.00(13) . . . . ?
C45 C46 C47 C42 63.37(16) . . . . ?
C45 C44 C43 O77 62.18(17) . . . . ?
C45 C44 C43 C42 -51.30(18) . . . . ?
C45 C44 C43 C57 -177.92(13) . . . . ?
C45 C51 C56 C55 176.83(18) . . . . ?
C45 C51 C52 C53 -177.32(19) . . . . ?
C62 C57 C43 O77 -38.9(2) . . . . ?
C62 C57 C43 C42 74.67(19) . . . . ?
C62 C57 C43 C44 -158.52(15) . . . . ?
C62 C57 C58 C59 -0.8(3) . . . . ?
C62 C61 C60 O63 -179.90(16) . . . . ?
C62 C61 C60 C59 0.0(3) . . . . ?
C1 O10 C9 O37 -167.02(15) . . . . ?
C1 O10 C9 C8 13.4(2) . . . . ?
C16 C11 C5 C4 124.99(17) . . . . ?
C16 C11 C5 C6 -110.64(17) . . . . ?
C16 C11 C12 C13 1.1(3) . . . . ?
C58 C57 C43 O77 143.31(17) . . . . ?
C58 C57 C43 C42 -103.1(2) . . . . ?
C58 C57 C43 C44 23.7(2) . . . . ?
C58 C57 C62 C61 0.3(3) . . . . ?
C58 C59 C60 O63 179.36(17) . . . . ?
C58 C59 C60 C61 -0.6(3) . . . . ?
C15 C14 C13 C12 -0.5(3) . . . . ?
C13 C14 C15 C16 0.4(3) . . . . ?
C56 C51 C45 C46 52.4(2) . . . . ?
C56 C51 C45 C44 -70.8(2) . . . . ?
C56 C51 C52 C53 -0.8(3) . . . . ?
C52 C51 C45 C46 -131.26(18) . . . . ?
C52 C51 C45 C44 105.56(19) . . . . ?
C52 C51 C56 C55 0.4(3) . . . . ?
C36 C34 C2 C3 145.96(17) . . . . ?
C36 C34 C2 C1 -40.6(2) . . . . ?
C55 C54 C53 C52 1.3(3) . . . . ?
C53 C54 C55 C56 -1.7(3) . . . . ?
C33 O32 C29 C30 -179.07(16) . . . . ?
C33 O32 C29 C28 0.8(2) . . . . ?
C64 O63 C60 C61 -165.82(19) . . . . ?
C64 O63 C60 C59 14.2(3) . . . . ?
